data_4131454
loop_
_publ_author_name
'Kushida, Tomokatsu'
'Shirai, Shusuke'
'Ando, Naoki'
'Okamoto, Toshihiro'
'Ishii, Hiroyuki'
'Matsui, Hiroyuki'
'Yamagishi, Masakazu'
'Uemura, Takafumi'
'Tsurumi, Junto'
'Watanabe, Shun'
'Takeya, Jun'
'Yamaguchi, Shigehiro'

_publ_section_title
;
 Boron-Stabilized Planar Neutral \p-Radicals with Well-Balanced Ambipolar
 Charge-Transport Properties.
;
_journal_issue 41
_journal_name_full 'Journal of the American Chemical Society'
_journal_page_first 14336
_journal_page_last 14339
_journal_paper_doi 10.1021/jacs.7b05471
_journal_volume 139
_journal_year 2017
_chemical_formula_moiety 'C37 H34 B'
_chemical_formula_sum 'C37 H34 B'
_chemical_formula_weight 489.45
_space_group_crystal_system monoclinic
_space_group_IT_number 4
_space_group_name_Hall 'P 2yb'
_space_group_name_H-M_alt 'P 1 21 1'
_atom_sites_solution_hydrogens geom
_audit_creation_method SHELXL-2013
_cell_angle_alpha 90
_cell_angle_beta 94.804(8)
_cell_angle_gamma 90
_cell_formula_units_Z 2
_cell_length_a 11.072(3)
_cell_length_b 10.956(3)
_cell_length_c 11.177(3)
_cell_measurement_reflns_used 2434
_cell_measurement_temperature 123(2)
_cell_measurement_theta_max 27.6
_cell_measurement_theta_min 2.6
_cell_volume 1351.1(6)
_computing_cell_refinement
;
CrystalClear-SM Expert 2.1 b25 (Rigaku, 2013)
;
_computing_data_collection
;
CrystalClear-SM Expert 2.1 b25 (Rigaku, 2013)
;
_computing_data_reduction
;
CrystalClear-SM Expert 2.1 b25 (Rigaku, 2013)
;
_computing_structure_refinement 'SHELXL-2013 (Sheldrick, 2013)'
_computing_structure_solution 'SHELXS-2013 (Sheldrick, 2013)'
_diffrn_ambient_temperature 123(2)
_diffrn_detector_area_resol_mean 5.8140
_diffrn_measured_fraction_theta_full 0.968
_diffrn_measured_fraction_theta_max 0.995
_diffrn_measurement_device_type
;
RIGAKU diffractometer with FR-X generator, VariMax optics, and PILATUS 200K photon counting detector
;
_diffrn_measurement_method 'profile data from \w-scans'
_diffrn_radiation_type MoKa
_diffrn_radiation_wavelength 0.71075
_diffrn_reflns_av_R_equivalents 0.0411
_diffrn_reflns_av_unetI/netI 0.0622
_diffrn_reflns_Laue_measured_fraction_full 0.968
_diffrn_reflns_Laue_measured_fraction_max 0.995
_diffrn_reflns_limit_h_max 12
_diffrn_reflns_limit_h_min -13
_diffrn_reflns_limit_k_max 13
_diffrn_reflns_limit_k_min -13
_diffrn_reflns_limit_l_max 13
_diffrn_reflns_limit_l_min -13
_diffrn_reflns_number 14534
_diffrn_reflns_point_group_measured_fraction_full 0.958
_diffrn_reflns_point_group_measured_fraction_max 0.986
_diffrn_reflns_theta_full 25.242
_diffrn_reflns_theta_max 24.999
_diffrn_reflns_theta_min 3.106
_diffrn_source 'Rotating Anode'
_exptl_absorpt_coefficient_mu 0.067
_exptl_absorpt_correction_T_max 0.9973
_exptl_absorpt_correction_T_min 0.9967
_exptl_absorpt_correction_type multi-scan
_exptl_absorpt_process_details 'ABSCOR (RIGAKU 1995)'
_exptl_crystal_colour red
_exptl_crystal_density_diffrn 1.203
_exptl_crystal_description prism
_exptl_crystal_F_000 522
_exptl_crystal_size_max 0.050
_exptl_crystal_size_mid 0.050
_exptl_crystal_size_min 0.040
_refine_diff_density_max 0.138
_refine_diff_density_min -0.134
_refine_diff_density_rms 0.030
_refine_ls_abs_structure_details
;
 Flack x determined using 973 quotients [(I+)-(I-)]/[(I+)+(I-)]
 (Parsons and Flack (2004), Acta Cryst. A60, s61).
;
_refine_ls_extinction_method none
_refine_ls_goodness_of_fit_ref 0.815
_refine_ls_hydrogen_treatment constr
_refine_ls_matrix_type full
_refine_ls_number_parameters 351
_refine_ls_number_reflns 4694
_refine_ls_number_restraints 1
_refine_ls_restrained_S_all 0.815
_refine_ls_R_factor_all 0.0832
_refine_ls_R_factor_gt 0.0354
_refine_ls_shift/su_max 0.000
_refine_ls_shift/su_mean 0.000
_refine_ls_structure_factor_coef Fsqd
_refine_ls_weighting_details 'w=1/[\s^2^(Fo^2^)+(0.0391P)^2^] where P=(Fo^2^+2Fc^2^)/3'
_refine_ls_weighting_scheme calc
_refine_ls_wR_factor_gt 0.0743
_refine_ls_wR_factor_ref 0.0842
_reflns_Friedel_coverage 0.874
_reflns_Friedel_fraction_full 0.948
_reflns_Friedel_fraction_max 0.976
_reflns_number_gt 2510
_reflns_number_total 4694
_reflns_threshold_expression 'I > 2\s(I)'
_cod_data_source_file ja7b05471_si_002.cif
_cod_data_source_block compound_1a
_cod_depositor_comments
;
The following automatic conversions were performed:

data item '_exptl_absorpt_correction_type' value 'Multi-scan' was
changed to 'multi-scan' in accordance with the
/home/saulius/struct/COD-crude-data/automatic-downloads/DataCite-retrospective/ACS/depositions/lib/dictionaries/cif_core.dic
dictionary named 'cif_core.dic' version 2.4.2 last updated on
2011-04-26.

Automatic conversion script
Id: cif_fix_values 6909 2019-04-08 15:41:33Z antanas 
;
_cod_original_cell_volume 1351.1(7)
_cod_original_sg_symbol_H-M 'P 21'
_cod_database_code 4131454
_shelx_space_group_comment
;
The symmetry employed for this shelxl refinement is uniquely defined
by the following loop, which should always be used as a source of
symmetry information in preference to the above space-group names.
They are only intended as comments.
;
_shelx_estimated_absorpt_t_min 0.997
_shelx_estimated_absorpt_t_max 0.997
_shelxl_version_number 2013-4

loop_
_space_group_symop_operation_xyz
'x, y, z'
'-x, y+1/2, -z'

loop_
_atom_site_label
_atom_site_type_symbol
_atom_site_fract_x
_atom_site_fract_y
_atom_site_fract_z
_atom_site_U_iso_or_equiv
_atom_site_adp_type
_atom_site_occupancy
_atom_site_site_symmetry_order
_atom_site_calc_flag
_atom_site_refinement_flags_posn
_atom_site_refinement_flags_adp
C7 C 0.0937(7) 0.4486(7) 0.7237(7) 0.0278(19) Uani 1 1 d . .
B1 B 0.1109(8) 0.3576(8) 0.8254(7) 0.024(2) Uani 1 1 d . .
C20 C 0.2293(8) 0.3619(8) 0.9051(8) 0.0292(19) Uani 1 1 d . .
C1 C -0.1152(7) 0.3554(7) 0.6737(7) 0.0289(19) Uani 1 1 d . .
C2 C -0.0188(8) 0.4440(6) 0.6498(7) 0.0264(19) Uani 1 1 d . .
C8 C 0.0168(8) 0.2695(7) 0.8505(7) 0.0278(19) Uani 1 1 d . .
C3 C -0.0373(8) 0.5276(7) 0.5509(7) 0.0288(19) Uani 1 1 d . .
C9 C 0.0362(7) 0.1882(8) 0.9450(7) 0.0305(19) Uani 1 1 d . .
C14 C -0.2291(8) 0.3532(7) 0.5955(8) 0.0265(18) Uani 1 1 d . .
C13 C -0.0944(7) 0.2696(6) 0.7740(7) 0.0263(18) Uani 1 1 d . .
C25 C 0.2451(8) 0.2797(8) 1.0048(7) 0.032(2) Uani 1 1 d . .
C24 C 0.3534(8) 0.2890(8) 1.0793(8) 0.036(2) Uani 1 1 d . .
H1 H 0.3659 0.2364 1.1468 0.043 Uiso 1 1 calc R U
C5 C 0.1620(8) 0.6135(8) 0.6104(8) 0.035(2) Uani 1 1 d . .
H2 H 0.2212 0.6729 0.5951 0.042 Uiso 1 1 calc R U
C19 C -0.3204(8) 0.2653(7) 0.6175(8) 0.0271(19) Uani 1 1 d . .
C15 C -0.2477(7) 0.4314(7) 0.4950(8) 0.0295(19) Uani 1 1 d . .
C32 C 0.3068(7) 0.5373(7) 0.7770(7) 0.0283(18) Uani 1 1 d . .
C35 C 0.1490(7) 0.1892(8) 1.0370(8) 0.0297(19) Uani 1 1 d . .
C29 C -0.3072(7) 0.1758(8) 0.7190(8) 0.035(2) Uani 1 1 d . .
C21 C 0.3199(8) 0.4454(7) 0.8839(8) 0.032(2) Uani 1 1 d . .
C17 C -0.4444(8) 0.3417(9) 0.4437(8) 0.033(2) Uani 1 1 d . .
H3 H -0.5175 0.3382 0.3930 0.040 Uiso 1 1 calc R U
C4 C 0.0541(8) 0.6098(8) 0.5373(8) 0.040(2) Uani 1 1 d . .
H4 H 0.0429 0.6677 0.4741 0.048 Uiso 1 1 calc R U
C22 C 0.4269(8) 0.4508(7) 0.9582(8) 0.034(2) Uani 1 1 d . .
H5 H 0.4889 0.5069 0.9422 0.041 Uiso 1 1 calc R U
C10 C -0.0546(7) 0.1011(7) 0.9649(8) 0.032(2) Uani 1 1 d . .
H6 H -0.0420 0.0440 1.0287 0.038 Uiso 1 1 calc R U
C12 C -0.1838(7) 0.1843(8) 0.7970(7) 0.0282(18) Uani 1 1 d . .
C16 C -0.3550(8) 0.4252(7) 0.4211(8) 0.034(2) Uani 1 1 d . .
H7 H -0.3672 0.4787 0.3543 0.040 Uiso 1 1 calc R U
C26 C -0.1507(8) 0.5247(8) 0.4650(8) 0.036(2) Uani 1 1 d . .
C11 C -0.1615(9) 0.0990(8) 0.8918(8) 0.035(2) Uani 1 1 d . .
H8 H -0.2212 0.0394 0.9051 0.042 Uiso 1 1 calc R U
C6 C 0.1853(8) 0.5331(7) 0.7044(7) 0.0301(19) Uani 1 1 d . .
C23 C 0.4417(9) 0.3722(8) 1.0571(9) 0.038(2) Uani 1 1 d . .
H9 H 0.5137 0.3763 1.1095 0.045 Uiso 1 1 calc R U
C18 C -0.4265(8) 0.2639(8) 0.5400(8) 0.033(2) Uani 1 1 d . .
H10 H -0.4884 0.2071 0.5546 0.039 Uiso 1 1 calc R U
C30 C -0.4091(7) 0.2025(9) 0.8082(8) 0.049(3) Uani 1 1 d . .
H11 H -0.4044 0.1410 0.8721 0.074 Uiso 1 1 calc R U
H12 H -0.4891 0.1990 0.7637 0.074 Uiso 1 1 calc R U
H13 H -0.3963 0.2838 0.8436 0.074 Uiso 1 1 calc R U
C31 C -0.3232(9) 0.0439(9) 0.6712(8) 0.041(2) Uani 1 1 d . .
H14 H -0.2570 0.0241 0.6215 0.062 Uiso 1 1 calc R U
H15 H -0.4009 0.0369 0.6228 0.062 Uiso 1 1 calc R U
H16 H -0.3219 -0.0130 0.7390 0.062 Uiso 1 1 calc R U
C28 C -0.1050(9) 0.4871(10) 0.3382(7) 0.051(3) Uani 1 1 d . .
H17 H -0.0738 0.4034 0.3426 0.077 Uiso 1 1 calc R U
H18 H -0.0405 0.5429 0.3181 0.077 Uiso 1 1 calc R U
H19 H -0.1728 0.4920 0.2761 0.077 Uiso 1 1 calc R U
C34 C 0.4064(7) 0.5109(8) 0.6970(7) 0.041(2) Uani 1 1 d . .
H20 H 0.4852 0.5198 0.7431 0.061 Uiso 1 1 calc R U
H21 H 0.4011 0.5683 0.6296 0.061 Uiso 1 1 calc R U
H22 H 0.3978 0.4272 0.6664 0.061 Uiso 1 1 calc R U
C36 C 0.1099(8) 0.2233(9) 1.1592(8) 0.044(2) Uani 1 1 d . .
H23 H 0.0707 0.3035 1.1546 0.067 Uiso 1 1 calc R U
H24 H 0.1811 0.2262 1.2175 0.067 Uiso 1 1 calc R U
H25 H 0.0527 0.1622 1.1846 0.067 Uiso 1 1 calc R U
C33 C 0.3207(8) 0.6669(8) 0.8313(8) 0.041(2) Uani 1 1 d . .
H26 H 0.2559 0.6815 0.8843 0.061 Uiso 1 1 calc R U
H27 H 0.3153 0.7275 0.7666 0.061 Uiso 1 1 calc R U
H28 H 0.3996 0.6739 0.8776 0.061 Uiso 1 1 calc R U
C37 C 0.2065(9) 0.0586(8) 1.0428(9) 0.046(3) Uani 1 1 d . .
H29 H 0.1439 -0.0018 1.0568 0.070 Uiso 1 1 calc R U
H30 H 0.2708 0.0552 1.1084 0.070 Uiso 1 1 calc R U
H31 H 0.2407 0.0407 0.9666 0.070 Uiso 1 1 calc R U
C27 C -0.2067(9) 0.6521(9) 0.4563(10) 0.052(3) Uani 1 1 d . .
H32 H -0.2784 0.6510 0.3986 0.079 Uiso 1 1 calc R U
H33 H -0.1473 0.7102 0.4295 0.079 Uiso 1 1 calc R U
H34 H -0.2304 0.6768 0.5353 0.079 Uiso 1 1 calc R U

loop_
_atom_site_aniso_label
_atom_site_aniso_U_11
_atom_site_aniso_U_22
_atom_site_aniso_U_33
_atom_site_aniso_U_23
_atom_site_aniso_U_13
_atom_site_aniso_U_12
C7 0.036(5) 0.032(4) 0.016(4) 0.003(3) 0.006(3) 0.014(3)
B1 0.033(5) 0.028(5) 0.009(4) -0.004(3) -0.006(3) 0.007(4)
C20 0.030(5) 0.035(4) 0.022(4) -0.008(4) 0.002(3) 0.000(4)
C1 0.033(5) 0.022(4) 0.034(4) -0.003(3) 0.015(3) -0.003(3)
C2 0.036(5) 0.017(4) 0.026(4) 0.001(3) 0.001(3) 0.014(3)
C8 0.031(4) 0.036(4) 0.017(4) -0.005(4) 0.005(3) -0.010(3)
C3 0.041(5) 0.023(4) 0.023(4) 0.004(3) 0.004(3) 0.003(4)
C9 0.029(4) 0.038(5) 0.024(4) -0.003(4) -0.001(3) -0.001(4)
C14 0.035(5) 0.019(4) 0.026(5) 0.000(3) 0.004(3) 0.006(4)
C13 0.031(4) 0.021(4) 0.028(4) -0.009(3) 0.004(3) -0.010(3)
C25 0.044(5) 0.034(4) 0.016(4) -0.005(4) 0.001(4) 0.003(4)
C24 0.036(5) 0.041(5) 0.030(5) 0.010(4) 0.006(4) 0.010(4)
C5 0.029(4) 0.036(5) 0.041(5) 0.001(4) 0.003(4) -0.006(4)
C19 0.026(5) 0.028(4) 0.028(5) -0.009(4) 0.006(4) -0.001(3)
C15 0.029(4) 0.023(4) 0.037(5) 0.000(4) 0.003(4) 0.006(4)
C32 0.033(5) 0.024(4) 0.028(4) 0.009(3) 0.006(3) 0.002(4)
C35 0.030(4) 0.031(5) 0.027(5) 0.004(4) -0.004(4) -0.004(4)
C29 0.031(5) 0.044(5) 0.029(5) -0.007(4) 0.000(4) -0.007(4)
C21 0.036(5) 0.033(5) 0.026(5) 0.001(4) 0.002(4) 0.009(4)
C17 0.026(5) 0.041(5) 0.032(5) -0.005(4) -0.004(4) 0.008(4)
C4 0.048(6) 0.043(5) 0.028(5) 0.016(4) 0.005(4) 0.009(4)
C22 0.028(5) 0.033(5) 0.043(5) 0.003(4) 0.009(4) 0.004(4)
C10 0.036(5) 0.030(4) 0.028(5) 0.003(4) -0.006(4) -0.008(4)
C12 0.023(4) 0.038(4) 0.023(4) -0.002(4) -0.001(3) 0.009(3)
C16 0.043(5) 0.027(4) 0.029(5) -0.004(4) -0.008(4) 0.001(4)
C26 0.045(5) 0.035(5) 0.027(5) 0.006(4) -0.001(4) 0.002(4)
C11 0.045(5) 0.035(5) 0.026(5) 0.005(4) 0.004(4) -0.008(4)
C6 0.045(5) 0.023(4) 0.023(4) -0.003(3) 0.008(3) -0.007(4)
C23 0.039(5) 0.038(5) 0.035(5) 0.002(4) -0.006(4) 0.003(4)
C18 0.034(5) 0.035(5) 0.028(5) -0.007(4) -0.001(4) -0.004(4)
C30 0.033(5) 0.075(6) 0.042(5) 0.004(4) 0.019(4) 0.020(4)
C31 0.043(5) 0.043(5) 0.039(5) -0.001(4) 0.006(4) -0.007(4)
C28 0.064(6) 0.073(6) 0.015(4) -0.010(4) -0.003(4) -0.018(5)
C34 0.045(5) 0.045(5) 0.031(4) 0.016(4) -0.005(4) -0.012(4)
C36 0.037(5) 0.056(5) 0.040(5) 0.019(4) 0.003(4) -0.009(4)
C33 0.049(5) 0.031(5) 0.039(5) 0.008(4) -0.018(4) -0.011(4)
C37 0.046(6) 0.038(5) 0.051(6) 0.018(4) -0.018(5) 0.006(4)
C27 0.047(6) 0.040(6) 0.069(7) 0.005(5) -0.004(5) -0.009(5)

loop_
_atom_type_symbol
_atom_type_description
_atom_type_scat_dispersion_real
_atom_type_scat_dispersion_imag
_atom_type_scat_source
C C 0.0033 0.0016 'International Tables Vol C Tables 4.2.6.8 and 6.1.1.4'
H H 0.0000 0.0000 'International Tables Vol C Tables 4.2.6.8 and 6.1.1.4'
B B 0.0013 0.0007 'International Tables Vol C Tables 4.2.6.8 and 6.1.1.4'

loop_
_geom_angle_atom_site_label_1
_geom_angle_atom_site_label_2
_geom_angle_atom_site_label_3
_geom_angle
C6 C7 C2 122.5(7)
C6 C7 B1 120.2(7)
C2 C7 B1 117.2(7)
C8 B1 C7 122.1(7)
C8 B1 C20 120.0(7)
C7 B1 C20 117.9(8)
C21 C20 C25 120.2(8)
C21 C20 B1 121.2(8)
C25 C20 B1 118.6(8)
C13 C1 C14 121.0(7)
C13 C1 C2 119.1(7)
C14 C1 C2 119.8(7)
C7 C2 C3 118.7(7)
C7 C2 C1 121.5(7)
C3 C2 C1 119.8(7)
C9 C8 C13 121.6(7)
C9 C8 B1 120.1(7)
C13 C8 B1 118.2(7)
C4 C3 C2 116.4(7)
C4 C3 C26 121.5(7)
C2 C3 C26 122.1(7)
C8 C9 C10 119.1(7)
C8 C9 C35 124.5(7)
C10 C9 C35 116.4(7)
C15 C14 C19 119.0(8)
C15 C14 C1 121.4(8)
C19 C14 C1 119.4(7)
C12 C13 C8 118.2(7)
C12 C13 C1 120.0(7)
C8 C13 C1 121.8(6)
C24 C25 C20 117.2(8)
C24 C25 C35 119.1(8)
C20 C25 C35 123.6(8)
C23 C24 C25 121.7(8)
C23 C24 H1 119.1
C25 C24 H1 119.1
C6 C5 C4 121.8(8)
C6 C5 H2 119.1
C4 C5 H2 119.1
C18 C19 C14 118.0(8)
C18 C19 C29 119.0(8)
C14 C19 C29 123.0(7)
C16 C15 C14 120.2(8)
C16 C15 C26 118.7(8)
C14 C15 C26 121.2(7)
C34 C32 C6 109.8(7)
C34 C32 C33 110.9(7)
C6 C32 C33 107.1(7)
C34 C32 C21 107.7(7)
C6 C32 C21 114.3(7)
C33 C32 C21 107.0(7)
C36 C35 C25 108.2(7)
C36 C35 C9 108.9(7)
C25 C35 C9 112.9(7)
C36 C35 C37 109.6(8)
C25 C35 C37 108.4(7)
C9 C35 C37 108.8(7)
C19 C29 C31 110.4(7)
C19 C29 C12 114.2(7)
C31 C29 C12 108.6(7)
C19 C29 C30 108.9(7)
C31 C29 C30 108.7(7)
C12 C29 C30 105.8(6)
C22 C21 C20 121.0(8)
C22 C21 C32 116.8(8)
C20 C21 C32 122.2(8)
C18 C17 C16 119.6(8)
C18 C17 H3 120.2
C16 C17 H3 120.2
C3 C4 C5 124.0(8)
C3 C4 H4 118.0
C5 C4 H4 118.0
C21 C22 C23 118.9(8)
C21 C22 H5 120.5
C23 C22 H5 120.5
C11 C10 C9 120.2(8)
C11 C10 H6 119.9
C9 C10 H6 119.9
C13 C12 C11 119.7(8)
C13 C12 C29 122.4(7)
C11 C12 C29 117.8(8)
C17 C16 C15 120.7(8)
C17 C16 H7 119.6
C15 C16 H7 119.6
C3 C26 C27 109.4(8)
C3 C26 C15 115.6(7)
C27 C26 C15 109.5(8)
C3 C26 C28 105.1(7)
C27 C26 C28 109.6(8)
C15 C26 C28 107.5(7)
C10 C11 C12 121.2(8)
C10 C11 H8 119.4
C12 C11 H8 119.4
C5 C6 C7 116.5(8)
C5 C6 C32 119.4(7)
C7 C6 C32 124.1(7)
C24 C23 C22 120.8(8)
C24 C23 H9 119.6
C22 C23 H9 119.6
C17 C18 C19 122.4(9)
C17 C18 H10 118.8
C19 C18 H10 118.8
C29 C30 H11 109.5
C29 C30 H12 109.5
H11 C30 H12 109.5
C29 C30 H13 109.5
H11 C30 H13 109.5
H12 C30 H13 109.5
C29 C31 H14 109.5
C29 C31 H15 109.5
H14 C31 H15 109.5
C29 C31 H16 109.5
H14 C31 H16 109.5
H15 C31 H16 109.5
C26 C28 H17 109.5
C26 C28 H18 109.5
H17 C28 H18 109.5
C26 C28 H19 109.5
H17 C28 H19 109.5
H18 C28 H19 109.5
C32 C34 H20 109.5
C32 C34 H21 109.5
H20 C34 H21 109.5
C32 C34 H22 109.5
H20 C34 H22 109.5
H21 C34 H22 109.5
C35 C36 H23 109.5
C35 C36 H24 109.5
H23 C36 H24 109.5
C35 C36 H25 109.5
H23 C36 H25 109.5
H24 C36 H25 109.5
C32 C33 H26 109.5
C32 C33 H27 109.5
H26 C33 H27 109.5
C32 C33 H28 109.5
H26 C33 H28 109.5
H27 C33 H28 109.5
C35 C37 H29 109.5
C35 C37 H30 109.5
H29 C37 H30 109.5
C35 C37 H31 109.5
H29 C37 H31 109.5
H30 C37 H31 109.5
C26 C27 H32 109.5
C26 C27 H33 109.5
H32 C27 H33 109.5
C26 C27 H34 109.5
H32 C27 H34 109.5
H33 C27 H34 109.5

loop_
_geom_bond_atom_site_label_1
_geom_bond_atom_site_label_2
_geom_bond_distance
C7 C6 1.403(12)
C7 C2 1.437(11)
C7 B1 1.512(11)
B1 C8 1.465(12)
B1 C20 1.522(11)
C20 C21 1.393(13)
C20 C25 1.432(12)
C1 C13 1.466(11)
C1 C14 1.472(11)
C1 C2 1.483(11)
C2 C3 1.438(10)
C8 C9 1.385(11)
C8 C13 1.439(11)
C3 C4 1.373(12)
C3 C26 1.515(11)
C9 C10 1.417(11)
C9 C35 1.550(10)
C14 C15 1.414(12)
C14 C19 1.432(12)
C13 C12 1.401(11)
C25 C24 1.405(12)
C25 C35 1.519(12)
C24 C23 1.374(13)
C24 H1 0.9500
C5 C6 1.379(12)
C5 C4 1.390(13)
C5 H2 0.9500
C19 C18 1.400(12)
C19 C29 1.498(12)
C15 C16 1.391(11)
C15 C26 1.540(12)
C32 C34 1.505(12)
C32 C6 1.512(11)
C32 C33 1.547(12)
C32 C21 1.560(11)
C35 C36 1.513(12)
C35 C37 1.565(13)
C29 C31 1.547(13)
C29 C12 1.561(10)
C29 C30 1.593(12)
C21 C22 1.390(13)
C17 C18 1.374(13)
C17 C16 1.387(13)
C17 H3 0.9500
C4 H4 0.9500
C22 C23 1.399(13)
C22 H5 0.9500
C10 C11 1.381(12)
C10 H6 0.9500
C12 C11 1.418(12)
C16 H7 0.9500
C26 C27 1.527(13)
C26 C28 1.597(12)
C11 H8 0.9500
C23 H9 0.9500
C18 H10 0.9500
C30 H11 0.9800
C30 H12 0.9800
C30 H13 0.9800
C31 H14 0.9800
C31 H15 0.9800
C31 H16 0.9800
C28 H17 0.9800
C28 H18 0.9800
C28 H19 0.9800
C34 H20 0.9800
C34 H21 0.9800
C34 H22 0.9800
C36 H23 0.9800
C36 H24 0.9800
C36 H25 0.9800
C33 H26 0.9800
C33 H27 0.9800
C33 H28 0.9800
C37 H29 0.9800
C37 H30 0.9800
C37 H31 0.9800
C27 H32 0.9800
C27 H33 0.9800
C27 H34 0.9800

loop_
_geom_torsion_atom_site_label_1
_geom_torsion_atom_site_label_2
_geom_torsion_atom_site_label_3
_geom_torsion_atom_site_label_4
_geom_torsion
C6 C7 B1 C8 178.7(7)
C2 C7 B1 C8 -1.3(10)
C6 C7 B1 C20 0.4(11)
C2 C7 B1 C20 -179.6(7)
C8 B1 C20 C21 -179.5(8)
C7 B1 C20 C21 -1.1(12)
C8 B1 C20 C25 -0.9(12)
C7 B1 C20 C25 177.4(7)
C6 C7 C2 C3 1.2(11)
B1 C7 C2 C3 -178.8(7)
C6 C7 C2 C1 -178.7(7)
B1 C7 C2 C1 1.3(9)
C13 C1 C2 C7 -0.9(10)
C14 C1 C2 C7 -179.8(7)
C13 C1 C2 C3 179.2(7)
C14 C1 C2 C3 0.3(11)
C7 B1 C8 C9 -179.6(7)
C20 B1 C8 C9 -1.4(12)
C7 B1 C8 C13 0.9(10)
C20 B1 C8 C13 179.1(7)
C7 C2 C3 C4 -2.3(11)
C1 C2 C3 C4 177.6(7)
C7 C2 C3 C26 177.0(7)
C1 C2 C3 C26 -3.1(11)
C13 C8 C9 C10 1.6(12)
B1 C8 C9 C10 -177.9(7)
C13 C8 C9 C35 -175.0(7)
B1 C8 C9 C35 5.6(12)
C13 C1 C14 C15 -176.9(7)
C2 C1 C14 C15 2.0(12)
C13 C1 C14 C19 -0.4(11)
C2 C1 C14 C19 178.5(7)
C9 C8 C13 C12 -0.3(11)
B1 C8 C13 C12 179.2(7)
C9 C8 C13 C1 -179.9(7)
B1 C8 C13 C1 -0.4(10)
C14 C1 C13 C12 -0.4(11)
C2 C1 C13 C12 -179.2(7)
C14 C1 C13 C8 179.3(7)
C2 C1 C13 C8 0.4(10)
C21 C20 C25 C24 1.0(12)
B1 C20 C25 C24 -177.6(8)
C21 C20 C25 C35 177.6(8)
B1 C20 C25 C35 -1.0(12)
C20 C25 C24 C23 -0.9(13)
C35 C25 C24 C23 -177.7(8)
C15 C14 C19 C18 -2.1(12)
C1 C14 C19 C18 -178.7(7)
C15 C14 C19 C29 177.9(8)
C1 C14 C19 C29 1.3(12)
C19 C14 C15 C16 1.9(12)
C1 C14 C15 C16 178.4(8)
C19 C14 C15 C26 -178.0(7)
C1 C14 C15 C26 -1.5(12)
C24 C25 C35 C36 60.4(10)
C20 C25 C35 C36 -116.2(9)
C24 C25 C35 C9 -179.0(8)
C20 C25 C35 C9 4.4(12)
C24 C25 C35 C37 -58.3(10)
C20 C25 C35 C37 125.1(9)
C8 C9 C35 C36 113.3(9)
C10 C9 C35 C36 -63.4(10)
C8 C9 C35 C25 -6.9(12)
C10 C9 C35 C25 176.5(7)
C8 C9 C35 C37 -127.3(9)
C10 C9 C35 C37 56.0(10)
C18 C19 C29 C31 55.9(10)
C14 C19 C29 C31 -124.1(8)
C18 C19 C29 C12 178.6(7)
C14 C19 C29 C12 -1.4(12)
C18 C19 C29 C30 -63.4(10)
C14 C19 C29 C30 116.6(9)
C25 C20 C21 C22 0.1(13)
B1 C20 C21 C22 178.7(8)
C25 C20 C21 C32 -179.6(8)
B1 C20 C21 C32 -1.1(12)
C34 C32 C21 C22 61.6(10)
C6 C32 C21 C22 -176.0(7)
C33 C32 C21 C22 -57.6(10)
C34 C32 C21 C20 -118.6(9)
C6 C32 C21 C20 3.7(12)
C33 C32 C21 C20 122.1(9)
C2 C3 C4 C5 2.0(13)
C26 C3 C4 C5 -177.4(9)
C6 C5 C4 C3 -0.3(15)
C20 C21 C22 C23 -1.3(13)
C32 C21 C22 C23 178.4(8)
C8 C9 C10 C11 -0.9(13)
C35 C9 C10 C11 175.9(8)
C8 C13 C12 C11 -1.7(11)
C1 C13 C12 C11 178.0(7)
C8 C13 C12 C29 -179.5(7)
C1 C13 C12 C29 0.2(11)
C19 C29 C12 C13 0.7(12)
C31 C29 C12 C13 124.4(8)
C30 C29 C12 C13 -119.1(8)
C19 C29 C12 C11 -177.1(7)
C31 C29 C12 C11 -53.5(10)
C30 C29 C12 C11 63.1(10)
C18 C17 C16 C15 -0.3(14)
C14 C15 C16 C17 -0.7(13)
C26 C15 C16 C17 179.2(8)
C4 C3 C26 C27 -53.3(11)
C2 C3 C26 C27 127.4(9)
C4 C3 C26 C15 -177.3(8)
C2 C3 C26 C15 3.4(12)
C4 C3 C26 C28 64.4(11)
C2 C3 C26 C28 -114.9(8)
C16 C15 C26 C3 179.0(8)
C14 C15 C26 C3 -1.1(12)
C16 C15 C26 C27 55.0(10)
C14 C15 C26 C27 -125.1(9)
C16 C15 C26 C28 -64.0(10)
C14 C15 C26 C28 115.9(9)
C9 C10 C11 C12 -1.0(14)
C13 C12 C11 C10 2.3(13)
C29 C12 C11 C10 -179.8(8)
C4 C5 C6 C7 -1.0(13)
C4 C5 C6 C32 177.0(8)
C2 C7 C6 C5 0.5(12)
B1 C7 C6 C5 -179.5(7)
C2 C7 C6 C32 -177.3(7)
B1 C7 C6 C32 2.6(12)
C34 C32 C6 C5 -61.1(10)
C33 C32 C6 C5 59.3(10)
C21 C32 C6 C5 177.7(8)
C34 C32 C6 C7 116.6(8)
C33 C32 C6 C7 -122.9(8)
C21 C32 C6 C7 -4.6(11)
C25 C24 C23 C22 -0.3(14)
C21 C22 C23 C24 1.4(14)
C16 C17 C18 C19 0.0(14)
C14 C19 C18 C17 1.2(13)
C29 C19 C18 C17 -178.8(8)
